data_1515187
loop_
_publ_author_name
'Zhao, Xiaoxi'
'Stephan, Douglas W.'

_publ_section_title
;
 Frustrated Lewis pair olefin addition reactions: P-, N-, C- and H-based
 nucleophilic additions to an olefin-tethered borane
;
_journal_issue 6
_journal_name_full 'Chemical Science'
_journal_page_first 2123
_journal_paper_doi 10.1039/c2sc20262j
_journal_volume 3
_journal_year 2012
_chemical_formula_sum 'C25.5 H17 B Cl F16 N O'
_chemical_formula_weight 703.66
_chemical_name_systematic
;
?
;
_space_group_IT_number 2
_symmetry_cell_setting triclinic
_symmetry_space_group_name_Hall '-P 1'
_symmetry_space_group_name_H-M 'P -1'
_atom_sites_solution_hydrogens geom
_atom_sites_solution_primary direct
_atom_sites_solution_secondary difmap
_audit_creation_method SHELXL-97
_cell_angle_alpha 108.689(4)
_cell_angle_beta 100.946(4)
_cell_angle_gamma 90.150(4)
_cell_formula_units_Z 4
_cell_length_a 11.9380(9)
_cell_length_b 15.0103(12)
_cell_length_c 16.2877(13)
_cell_measurement_temperature 150(2)
_cell_volume 2708.1(4)
_computing_structure_refinement 'SHELXL-97 (Sheldrick, 1997)'
_computing_structure_solution 'SHELXS-97 (Sheldrick, 1990)'
_diffrn_ambient_temperature 150(2)
_diffrn_measured_fraction_theta_full 0.966
_diffrn_measured_fraction_theta_max 0.966
_diffrn_radiation_monochromator graphite
_diffrn_radiation_source 'fine-focus sealed tube'
_diffrn_radiation_type MoK\a
_diffrn_radiation_wavelength 0.71073
_diffrn_reflns_av_R_equivalents 0.0634
_diffrn_reflns_av_sigmaI/netI 0.0991
_diffrn_reflns_limit_h_max 15
_diffrn_reflns_limit_h_min -15
_diffrn_reflns_limit_k_max 19
_diffrn_reflns_limit_k_min -19
_diffrn_reflns_limit_l_max 21
_diffrn_reflns_limit_l_min -21
_diffrn_reflns_number 45506
_diffrn_reflns_theta_full 27.84
_diffrn_reflns_theta_max 27.84
_diffrn_reflns_theta_min 1.35
_exptl_absorpt_coefficient_mu 0.275
_exptl_absorpt_correction_T_max 0.9783
_exptl_absorpt_correction_T_min 0.9495
_exptl_crystal_density_diffrn 1.726
_exptl_crystal_density_method 'not measured'
_exptl_crystal_F_000 1404
_exptl_crystal_size_max 0.19
_exptl_crystal_size_mid 0.14
_exptl_crystal_size_min 0.08
_refine_diff_density_max 0.974
_refine_diff_density_min -1.129
_refine_diff_density_rms 0.095
_refine_ls_extinction_method none
_refine_ls_goodness_of_fit_ref 1.056
_refine_ls_hydrogen_treatment mixed
_refine_ls_matrix_type full
_refine_ls_number_parameters 826
_refine_ls_number_reflns 12425
_refine_ls_number_restraints 0
_refine_ls_restrained_S_all 1.056
_refine_ls_R_factor_all 0.1814
_refine_ls_R_factor_gt 0.0839
_refine_ls_shift/su_max 0.000
_refine_ls_shift/su_mean 0.000
_refine_ls_structure_factor_coef Fsqd
_refine_ls_weighting_details 'calc w=1/[\s^2^(Fo^2^)+(0.1484P)^2^+0.8921P] where P=(Fo^2^+2Fc^2^)/3'
_refine_ls_weighting_scheme calc
_refine_ls_wR_factor_gt 0.2375
_refine_ls_wR_factor_ref 0.2899
_reflns_number_gt 5780
_reflns_number_total 12425
_reflns_threshold_expression >2sigma(I)
_cod_data_source_file c2sc20262j.txt
_cod_data_source_block xz106_0m
_cod_original_sg_symbol_H-M P-1
_cod_original_formula_sum 'C25.50 H17 B Cl F16 N O'
_cod_database_code 1515187

loop_
_symmetry_equiv_pos_as_xyz
'x, y, z'
'-x, -y, -z'

loop_
_atom_site_label
_atom_site_type_symbol
_atom_site_fract_x
_atom_site_fract_y
_atom_site_fract_z
_atom_site_U_iso_or_equiv
_atom_site_adp_type
_atom_site_occupancy
_atom_site_symmetry_multiplicity
_atom_site_calc_flag
_atom_site_refinement_flags
Cl1 Cl 0.57391(16) 0.67725(13) 0.03986(12) 0.0689(5) Uani 1 1 d .
Cl2 Cl 0.55180(16) 0.82696(13) -0.03828(13) 0.0740(6) Uani 1 1 d .
F1 F 0.0029(3) -0.0705(2) 0.7206(2) 0.0525(9) Uani 1 1 d .
F2 F -0.0808(3) -0.2319(3) 0.5968(2) 0.0615(10) Uani 1 1 d .
F3 F 0.0635(3) -0.3574(2) 0.5183(2) 0.0625(10) Uani 1 1 d .
F4 F 0.2926(3) -0.3122(2) 0.5637(2) 0.0530(9) Uani 1 1 d .
F5 F 0.3775(2) -0.1500(2) 0.6840(2) 0.0429(8) Uani 1 1 d .
F6 F 0.3321(3) -0.0994(2) 0.8884(2) 0.0488(8) Uani 1 1 d .
F7 F 0.3008(4) -0.0913(3) 1.0478(2) 0.0743(12) Uani 1 1 d .
F8 F 0.1524(4) 0.0277(3) 1.1262(2) 0.0772(13) Uani 1 1 d .
F9 F 0.0337(3) 0.1362(3) 1.0399(2) 0.0651(11) Uani 1 1 d .
F10 F 0.0599(3) 0.1275(2) 0.8815(2) 0.0535(9) Uani 1 1 d .
F11 F 0.1888(3) 0.0072(3) 0.5672(2) 0.0614(10) Uani 1 1 d .
F12 F 0.0301(3) 0.0652(3) 0.5908(2) 0.0756(13) Uani 1 1 d .
F13 F 0.1518(4) 0.1398(4) 0.5528(3) 0.0871(14) Uani 1 1 d .
F14 F 0.0321(3) 0.2205(3) 0.7281(3) 0.0640(10) Uani 1 1 d .
F15 F 0.1681(3) 0.2907(3) 0.6996(3) 0.0749(12) Uani 1 1 d .
F16 F 0.1862(3) 0.2667(2) 0.8229(2) 0.0591(10) Uani 1 1 d .
F17 F 0.8513(2) 0.4312(2) 0.7327(2) 0.0445(8) Uani 1 1 d .
F18 F 0.8669(3) 0.2711(3) 0.6063(2) 0.0559(9) Uani 1 1 d .
F19 F 0.6785(3) 0.1512(2) 0.5214(2) 0.0614(10) Uani 1 1 d .
F20 F 0.4728(3) 0.1979(2) 0.5656(2) 0.0596(10) Uani 1 1 d .
F21 F 0.4538(2) 0.3572(2) 0.6894(2) 0.0439(8) Uani 1 1 d .
F22 F 0.8786(2) 0.6316(2) 0.8886(2) 0.0480(8) Uani 1 1 d .
F23 F 0.9896(3) 0.6362(2) 1.0455(2) 0.0569(10) Uani 1 1 d .
F24 F 0.9142(3) 0.5267(3) 1.1312(2) 0.0660(11) Uani 1 1 d .
F25 F 0.7226(3) 0.4101(3) 1.0533(2) 0.0656(11) Uani 1 1 d .
F26 F 0.6059(3) 0.4055(2) 0.8955(2) 0.0459(8) Uani 1 1 d .
F27 F 0.5936(3) 0.5041(3) 0.5740(2) 0.0582(10) Uani 1 1 d .
F28 F 0.7633(3) 0.5659(3) 0.5981(2) 0.0732(12) Uani 1 1 d .
F29 F 0.6217(3) 0.6371(3) 0.5560(2) 0.0757(12) Uani 1 1 d .
F30 F 0.8281(3) 0.7241(3) 0.7324(3) 0.0675(11) Uani 1 1 d .
F31 F 0.6752(3) 0.7914(3) 0.6995(3) 0.0791(13) Uani 1 1 d .
F32 F 0.7209(3) 0.7710(2) 0.8258(3) 0.0601(10) Uani 1 1 d .
O1 O 0.1632(3) 0.0777(2) 0.7467(2) 0.0342(8) Uani 1 1 d .
O2 O 0.7058(3) 0.5818(2) 0.7541(2) 0.0319(8) Uani 1 1 d .
N1 N 0.7123(4) 0.0790(3) 0.7317(3) 0.0510(14) Uani 1 1 d .
N2 N 0.1468(3) 0.5743(3) 0.7270(3) 0.0433(12) Uani 1 1 d .
C1 C 0.1941(4) -0.0979(4) 0.7075(3) 0.0316(11) Uani 1 1 d .
C2 C 0.0779(4) -0.1266(4) 0.6821(4) 0.0371(13) Uani 1 1 d .
C3 C 0.0326(5) -0.2108(4) 0.6185(4) 0.0426(14) Uani 1 1 d .
C4 C 0.1050(5) -0.2740(4) 0.5794(4) 0.0432(14) Uani 1 1 d .
C5 C 0.2204(5) -0.2511(4) 0.6031(4) 0.0410(13) Uani 1 1 d .
C6 C 0.2620(4) -0.1653(4) 0.6660(3) 0.0321(12) Uani 1 1 d .
C7 C 0.2011(4) 0.0145(4) 0.8762(3) 0.0323(12) Uani 1 1 d .
C8 C 0.2571(5) -0.0381(4) 0.9237(4) 0.0389(13) Uani 1 1 d .
C9 C 0.2419(5) -0.0360(4) 1.0066(4) 0.0496(16) Uani 1 1 d .
C10 C 0.1681(5) 0.0230(5) 1.0457(4) 0.0502(16) Uani 1 1 d .
C11 C 0.1086(5) 0.0775(4) 1.0030(4) 0.0446(15) Uani 1 1 d .
C12 C 0.1255(4) 0.0722(4) 0.9196(4) 0.0415(14) Uani 1 1 d .
C13 C 0.1969(4) 0.1333(4) 0.7009(4) 0.0363(12) Uani 1 1 d .
C14 C 0.3269(4) 0.1537(4) 0.7126(4) 0.0358(12) Uani 1 1 d .
H14A H 0.3417 0.1710 0.6617 0.043 Uiso 1 1 calc R
H14B H 0.3534 0.2083 0.7668 0.043 Uiso 1 1 calc R
C15 C 0.3959(4) 0.0695(3) 0.7195(3) 0.0312(11) Uani 1 1 d .
H15A H 0.3728 0.0156 0.6631 0.037 Uiso 1 1 calc R
C16 C 0.3696(4) 0.0400(3) 0.7961(3) 0.0308(11) Uani 1 1 d .
H16A H 0.3922 0.0930 0.8522 0.037 Uiso 1 1 calc R
H16B H 0.4147 -0.0139 0.8013 0.037 Uiso 1 1 calc R
C17 C 0.1417(5) 0.0861(5) 0.6027(4) 0.0504(16) Uani 1 1 d .
C18 C 0.1449(5) 0.2283(4) 0.7360(4) 0.0473(15) Uani 1 1 d .
C19 C 0.6000(5) 0.0242(5) 0.6962(5) 0.063(2) Uani 1 1 d .
H19A H 0.6014 -0.0241 0.7267 0.076 Uiso 1 1 calc R
C20 C 0.5208(4) 0.0944(3) 0.7344(3) 0.0295(11) Uani 1 1 d .
C21 C 0.5830(4) 0.1722(4) 0.7878(3) 0.0321(11) Uani 1 1 d .
H21A H 0.5532 0.2268 0.8228 0.038 Uiso 1 1 calc R
C22 C 0.7023(4) 0.1617(4) 0.7847(3) 0.0322(12) Uani 1 1 d .
C23 C 0.8170(5) 0.0372(6) 0.7051(6) 0.096(3) Uani 1 1 d .
H23A H 0.8834 0.0659 0.7524 0.145 Uiso 1 1 calc R
H23B H 0.8266 0.0487 0.6508 0.145 Uiso 1 1 calc R
H23C H 0.8106 -0.0309 0.6943 0.145 Uiso 1 1 calc R
C24 C 0.5796(6) -0.0264(6) 0.6051(5) 0.084(3) Uani 1 1 d .
H24A H 0.5074 -0.0651 0.5882 0.125 Uiso 1 1 calc R
H24B H 0.6423 -0.0672 0.5919 0.125 Uiso 1 1 calc R
H24C H 0.5748 0.0179 0.5717 0.125 Uiso 1 1 calc R
C25 C 0.8004(4) 0.2299(4) 0.8361(4) 0.0414(13) Uani 1 1 d .
H25A H 0.8513 0.2025 0.8749 0.062 Uiso 1 1 calc R
H25B H 0.7724 0.2879 0.8719 0.062 Uiso 1 1 calc R
H25C H 0.8426 0.2445 0.7954 0.062 Uiso 1 1 calc R
C26 C 0.6515(4) 0.4060(3) 0.7162(3) 0.0284(11) Uani 1 1 d .
C27 C 0.7537(4) 0.3758(4) 0.6912(3) 0.0335(12) Uani 1 1 d .
C28 C 0.7651(5) 0.2933(4) 0.6279(4) 0.0391(13) Uani 1 1 d .
C29 C 0.6694(5) 0.2331(4) 0.5850(4) 0.0444(14) Uani 1 1 d .
C30 C 0.5668(5) 0.2571(4) 0.6070(4) 0.0409(13) Uani 1 1 d .
C31 C 0.5604(4) 0.3414(4) 0.6723(3) 0.0340(12) Uani 1 1 d .
C32 C 0.7330(4) 0.5191(3) 0.8838(3) 0.0279(11) Uani 1 1 d .
C33 C 0.8331(4) 0.5757(3) 0.9263(3) 0.0323(11) Uani 1 1 d .
C34 C 0.8943(4) 0.5791(4) 1.0086(4) 0.0397(13) Uani 1 1 d .
C35 C 0.8562(5) 0.5243(4) 1.0515(4) 0.0450(15) Uani 1 1 d .
C36 C 0.7594(5) 0.4658(4) 1.0122(4) 0.0428(14) Uani 1 1 d .
C37 C 0.7007(4) 0.4661(3) 0.9308(3) 0.0319(11) Uani 1 1 d .
C38 C 0.6496(4) 0.6345(4) 0.7052(4) 0.0371(13) Uani 1 1 d .
C39 C 0.5243(4) 0.6535(4) 0.7131(4) 0.0369(12) Uani 1 1 d .
H39A H 0.5235 0.7099 0.7652 0.044 Uiso 1 1 calc R
H39B H 0.4844 0.6674 0.6599 0.044 Uiso 1 1 calc R
C40 C 0.4593(4) 0.5705(4) 0.7224(3) 0.0302(11) Uani 1 1 d .
H40A H 0.4554 0.5149 0.6677 0.036 Uiso 1 1 calc R
C41 C 0.5239(4) 0.5451(3) 0.8020(3) 0.0290(11) Uani 1 1 d .
H41A H 0.4809 0.4927 0.8093 0.035 Uiso 1 1 calc R
H41B H 0.5301 0.6002 0.8565 0.035 Uiso 1 1 calc R
C42 C 0.6572(5) 0.5862(5) 0.6082(4) 0.0544(17) Uani 1 1 d .
C43 C 0.7196(5) 0.7299(5) 0.7403(5) 0.0511(16) Uani 1 1 d .
C44 C 0.2415(5) 0.5220(4) 0.6956(4) 0.0541(17) Uani 1 1 d .
H44A H 0.2557 0.4745 0.7271 0.065 Uiso 1 1 calc R
C45 C 0.3406(4) 0.5937(4) 0.7334(3) 0.0291(11) Uani 1 1 d .
C46 C 0.3027(4) 0.6703(4) 0.7842(3) 0.0334(12) Uani 1 1 d .
H46A H 0.3490 0.7260 0.8193 0.040 Uiso 1 1 calc R
C47 C 0.1824(4) 0.6577(4) 0.7790(3) 0.0303(11) Uani 1 1 d .
C48 C 0.0292(5) 0.5300(5) 0.7017(5) 0.075(2) Uani 1 1 d .
H48A H -0.0106 0.5551 0.7508 0.112 Uiso 1 1 calc R
H48B H 0.0321 0.4616 0.6878 0.112 Uiso 1 1 calc R
H48C H -0.0119 0.5439 0.6495 0.112 Uiso 1 1 calc R
C49 C 0.2196(5) 0.4690(5) 0.6013(4) 0.066(2) Uani 1 1 d .
H49A H 0.1501 0.4273 0.5857 0.100 Uiso 1 1 calc R
H49B H 0.2845 0.4312 0.5874 0.100 Uiso 1 1 calc R
H49C H 0.2094 0.5129 0.5675 0.100 Uiso 1 1 calc R
C50 C 0.1088(5) 0.7258(4) 0.8285(4) 0.0448(14) Uani 1 1 d .
H50A H 0.0501 0.7433 0.7866 0.067 Uiso 1 1 calc R
H50B H 0.1559 0.7823 0.8682 0.067 Uiso 1 1 calc R
H50C H 0.0720 0.6967 0.8634 0.067 Uiso 1 1 calc R
C51 C 0.6458(6) 0.7530(5) 0.0005(5) 0.0619(18) Uani 1 1 d .
H51A H 0.7070 0.7920 0.0488 0.074 Uiso 1 1 calc R
H51B H 0.6820 0.7149 -0.0480 0.074 Uiso 1 1 calc R
B1 B 0.2348(5) 0.0104(4) 0.7798(4) 0.0322(13) Uani 1 1 d .
B2 B 0.6505(5) 0.5145(4) 0.7879(4) 0.0295(13) Uani 1 1 d .

loop_
_atom_site_aniso_label
_atom_site_aniso_U_11
_atom_site_aniso_U_22
_atom_site_aniso_U_33
_atom_site_aniso_U_23
_atom_site_aniso_U_13
_atom_site_aniso_U_12
Cl1 0.0706(12) 0.0640(11) 0.0656(11) 0.0061(9) 0.0247(9) -0.0101(9)
Cl2 0.0665(12) 0.0643(11) 0.0736(12) 0.0084(10) -0.0034(9) 0.0086(9)
F1 0.0255(17) 0.065(2) 0.063(2) 0.0147(18) 0.0093(15) -0.0029(15)
F2 0.040(2) 0.076(3) 0.063(2) 0.023(2) -0.0034(17) -0.0250(18)
F3 0.078(3) 0.0416(19) 0.052(2) 0.0065(17) -0.0110(18) -0.0171(18)
F4 0.071(2) 0.0391(18) 0.0416(19) 0.0050(15) 0.0087(17) 0.0139(17)
F5 0.0306(17) 0.0438(18) 0.0503(19) 0.0100(15) 0.0081(14) 0.0080(13)
F6 0.050(2) 0.051(2) 0.052(2) 0.0247(17) 0.0119(16) 0.0118(16)
F7 0.084(3) 0.096(3) 0.058(2) 0.050(2) 0.006(2) 0.003(2)
F8 0.089(3) 0.098(3) 0.044(2) 0.015(2) 0.028(2) -0.027(2)
F9 0.054(2) 0.061(2) 0.069(2) -0.0075(19) 0.0363(19) -0.0067(18)
F10 0.0387(18) 0.056(2) 0.070(2) 0.0185(19) 0.0245(17) 0.0161(16)
F11 0.043(2) 0.086(3) 0.0381(19) 0.0010(19) 0.0014(16) 0.0149(19)
F12 0.0289(19) 0.124(4) 0.054(2) 0.008(2) -0.0030(16) 0.008(2)
F13 0.086(3) 0.130(4) 0.062(3) 0.059(3) 0.005(2) 0.021(3)
F14 0.0310(19) 0.078(3) 0.087(3) 0.033(2) 0.0124(18) 0.0259(17)
F15 0.073(3) 0.062(2) 0.119(3) 0.060(3) 0.034(2) 0.032(2)
F16 0.046(2) 0.048(2) 0.071(3) 0.0043(19) 0.0095(18) 0.0197(16)
F17 0.0221(15) 0.060(2) 0.0448(18) 0.0107(16) 0.0034(13) 0.0041(14)
F18 0.048(2) 0.073(2) 0.046(2) 0.0137(18) 0.0194(16) 0.0200(18)
F19 0.077(3) 0.048(2) 0.053(2) -0.0013(18) 0.0315(19) 0.0029(18)
F20 0.056(2) 0.052(2) 0.055(2) -0.0091(17) 0.0181(17) -0.0207(17)
F21 0.0309(17) 0.0379(17) 0.055(2) 0.0038(15) 0.0109(14) -0.0103(13)
F22 0.0272(16) 0.058(2) 0.058(2) 0.0257(17) -0.0049(14) -0.0145(14)
F23 0.0316(18) 0.063(2) 0.053(2) -0.0008(18) -0.0120(15) -0.0021(16)
F24 0.066(2) 0.089(3) 0.0342(19) 0.0169(19) -0.0064(17) 0.020(2)
F25 0.069(2) 0.088(3) 0.059(2) 0.053(2) 0.0084(19) 0.006(2)
F26 0.0427(18) 0.0469(19) 0.052(2) 0.0256(16) 0.0032(15) -0.0084(15)
F27 0.0377(19) 0.094(3) 0.0382(19) 0.0165(19) 0.0049(15) -0.0001(19)
F28 0.0292(19) 0.146(4) 0.052(2) 0.039(2) 0.0150(16) 0.012(2)
F29 0.061(2) 0.128(4) 0.062(2) 0.063(3) 0.0140(19) 0.010(2)
F30 0.0267(18) 0.091(3) 0.100(3) 0.053(2) 0.0110(18) -0.0134(18)
F31 0.053(2) 0.076(3) 0.132(4) 0.073(3) 0.008(2) -0.008(2)
F32 0.047(2) 0.049(2) 0.081(3) 0.020(2) 0.0080(19) -0.0137(16)
O1 0.0227(17) 0.040(2) 0.044(2) 0.0190(17) 0.0071(15) 0.0062(15)
O2 0.0182(16) 0.042(2) 0.041(2) 0.0235(17) 0.0025(14) -0.0007(14)
N1 0.019(2) 0.050(3) 0.062(3) -0.010(3) 0.006(2) 0.000(2)
N2 0.017(2) 0.053(3) 0.052(3) 0.006(2) 0.007(2) -0.005(2)
C1 0.028(3) 0.036(3) 0.031(3) 0.014(2) 0.004(2) 0.001(2)
C2 0.028(3) 0.046(3) 0.040(3) 0.016(3) 0.011(2) 0.002(2)
C3 0.036(3) 0.053(4) 0.039(3) 0.023(3) -0.006(3) -0.018(3)
C4 0.055(4) 0.038(3) 0.033(3) 0.013(3) -0.002(3) -0.009(3)
C5 0.051(4) 0.041(3) 0.034(3) 0.017(3) 0.007(3) 0.009(3)
C6 0.030(3) 0.032(3) 0.034(3) 0.012(2) 0.004(2) 0.002(2)
C7 0.023(3) 0.037(3) 0.034(3) 0.008(2) 0.003(2) -0.007(2)
C8 0.034(3) 0.039(3) 0.044(3) 0.013(3) 0.008(3) -0.005(2)
C9 0.055(4) 0.051(4) 0.042(4) 0.018(3) 0.003(3) -0.016(3)
C10 0.052(4) 0.056(4) 0.033(3) 0.000(3) 0.013(3) -0.022(3)
C11 0.036(3) 0.044(3) 0.043(3) -0.004(3) 0.015(3) -0.013(3)
C12 0.029(3) 0.039(3) 0.054(4) 0.012(3) 0.007(3) -0.007(2)
C13 0.025(3) 0.047(3) 0.041(3) 0.020(3) 0.005(2) 0.010(2)
C14 0.026(3) 0.037(3) 0.048(3) 0.019(3) 0.007(2) 0.009(2)
C15 0.020(2) 0.033(3) 0.040(3) 0.011(2) 0.005(2) 0.001(2)
C16 0.023(2) 0.030(3) 0.039(3) 0.011(2) 0.005(2) 0.001(2)
C17 0.034(3) 0.073(4) 0.048(4) 0.027(3) 0.004(3) 0.018(3)
C18 0.038(3) 0.049(4) 0.058(4) 0.023(3) 0.009(3) 0.015(3)
C19 0.019(3) 0.061(4) 0.080(5) -0.015(4) 0.007(3) -0.001(3)
C20 0.025(3) 0.031(3) 0.033(3) 0.012(2) 0.005(2) 0.006(2)
C21 0.023(3) 0.033(3) 0.041(3) 0.010(2) 0.012(2) 0.005(2)
C22 0.028(3) 0.037(3) 0.031(3) 0.011(2) 0.004(2) 0.003(2)
C23 0.019(3) 0.100(6) 0.124(7) -0.029(5) 0.018(4) 0.006(4)
C24 0.037(4) 0.092(6) 0.081(6) -0.030(5) 0.017(4) -0.016(4)
C25 0.031(3) 0.040(3) 0.047(3) 0.009(3) 0.001(2) -0.001(2)
C26 0.026(3) 0.035(3) 0.028(3) 0.015(2) 0.006(2) 0.001(2)
C27 0.027(3) 0.041(3) 0.033(3) 0.016(3) 0.001(2) 0.001(2)
C28 0.036(3) 0.053(4) 0.034(3) 0.016(3) 0.016(2) 0.019(3)
C29 0.054(4) 0.044(3) 0.031(3) 0.004(3) 0.014(3) 0.001(3)
C30 0.045(3) 0.042(3) 0.034(3) 0.009(3) 0.011(3) -0.004(3)
C31 0.032(3) 0.038(3) 0.035(3) 0.015(3) 0.007(2) 0.002(2)
C32 0.024(2) 0.027(2) 0.032(3) 0.009(2) 0.005(2) 0.005(2)
C33 0.026(3) 0.032(3) 0.036(3) 0.008(2) 0.004(2) 0.004(2)
C34 0.028(3) 0.039(3) 0.036(3) -0.004(3) -0.003(2) 0.006(2)
C35 0.040(3) 0.056(4) 0.030(3) 0.006(3) 0.001(3) 0.019(3)
C36 0.046(3) 0.047(3) 0.040(3) 0.018(3) 0.014(3) 0.013(3)
C37 0.027(3) 0.032(3) 0.034(3) 0.007(2) 0.006(2) 0.002(2)
C38 0.018(2) 0.053(3) 0.048(3) 0.030(3) 0.005(2) -0.001(2)
C39 0.025(3) 0.045(3) 0.049(3) 0.027(3) 0.009(2) 0.001(2)
C40 0.018(2) 0.034(3) 0.041(3) 0.016(2) 0.005(2) 0.000(2)
C41 0.025(3) 0.030(3) 0.030(3) 0.007(2) 0.006(2) -0.003(2)
C42 0.030(3) 0.094(5) 0.050(4) 0.039(4) 0.008(3) 0.004(3)
C43 0.029(3) 0.061(4) 0.081(5) 0.044(4) 0.015(3) 0.000(3)
C44 0.026(3) 0.049(4) 0.070(4) -0.007(3) 0.014(3) -0.006(3)
C45 0.021(2) 0.035(3) 0.033(3) 0.014(2) 0.005(2) -0.004(2)
C46 0.026(3) 0.037(3) 0.033(3) 0.011(2) -0.001(2) -0.004(2)
C47 0.019(2) 0.040(3) 0.036(3) 0.020(3) 0.002(2) -0.001(2)
C48 0.028(3) 0.075(5) 0.100(6) -0.005(4) 0.022(4) -0.010(3)
C49 0.038(4) 0.073(5) 0.068(5) -0.004(4) 0.010(3) -0.002(3)
C50 0.033(3) 0.049(3) 0.054(4) 0.015(3) 0.015(3) 0.005(3)
C51 0.046(4) 0.055(4) 0.071(5) 0.004(4) 0.008(3) -0.003(3)
B1 0.024(3) 0.034(3) 0.037(3) 0.011(3) 0.006(2) 0.000(2)
B2 0.022(3) 0.037(3) 0.029(3) 0.011(3) 0.004(2) -0.004(2)

loop_
_atom_type_symbol
_atom_type_description
_atom_type_scat_dispersion_real
_atom_type_scat_dispersion_imag
_atom_type_scat_source
C C 0.0033 0.0016 'International Tables Vol C Tables 4.2.6.8 and 6.1.1.4'
H H 0.0000 0.0000 'International Tables Vol C Tables 4.2.6.8 and 6.1.1.4'
N N 0.0061 0.0033 'International Tables Vol C Tables 4.2.6.8 and 6.1.1.4'
O O 0.0106 0.0060 'International Tables Vol C Tables 4.2.6.8 and 6.1.1.4'
B B 0.0013 0.0007 'International Tables Vol C Tables 4.2.6.8 and 6.1.1.4'
F F 0.0171 0.0103 'International Tables Vol C Tables 4.2.6.8 and 6.1.1.4'
Cl Cl 0.1484 0.1585 'International Tables Vol C Tables 4.2.6.8 and 6.1.1.4'

loop_
_geom_angle_atom_site_label_1
_geom_angle_atom_site_label_2
_geom_angle_atom_site_label_3
_geom_angle
C13 O1 B1 125.7(4)
C38 O2 B2 126.0(4)
C22 N1 C23 128.3(5)
C22 N1 C19 111.2(4)
C23 N1 C19 120.5(5)
C47 N2 C44 110.7(4)
C47 N2 C48 128.1(5)
C44 N2 C48 121.2(5)
C6 C1 C2 113.0(5)
C6 C1 B1 128.1(4)
C2 C1 B1 118.8(5)
F1 C2 C3 116.0(5)
F1 C2 C1 119.4(5)
C3 C2 C1 124.6(5)
F2 C3 C4 120.2(5)
F2 C3 C2 120.6(6)
C4 C3 C2 119.2(5)
F3 C4 C5 120.3(6)
F3 C4 C3 120.6(5)
C5 C4 C3 119.1(5)
F4 C5 C4 119.6(5)
F4 C5 C6 120.6(5)
C4 C5 C6 119.8(5)
F5 C6 C5 114.8(5)
F5 C6 C1 121.0(4)
C5 C6 C1 124.2(5)
C8 C7 C12 112.9(5)
C8 C7 B1 119.8(5)
C12 C7 B1 127.1(5)
F6 C8 C7 119.3(5)
F6 C8 C9 115.7(5)
C7 C8 C9 125.0(6)
F7 C9 C10 120.6(6)
F7 C9 C8 120.5(6)
C10 C9 C8 119.0(6)
F8 C10 C9 120.6(6)
F8 C10 C11 119.6(6)
C9 C10 C11 119.9(6)
F9 C11 C10 121.2(5)
F9 C11 C12 119.6(6)
C10 C11 C12 119.1(6)
F10 C12 C7 121.2(5)
F10 C12 C11 114.7(5)
C7 C12 C11 124.1(6)
O1 C13 C18 105.5(4)
O1 C13 C17 107.0(5)
C18 C13 C17 109.0(4)
O1 C13 C14 116.7(4)
C18 C13 C14 107.4(5)
C17 C13 C14 110.8(4)
C15 C14 C13 112.8(4)
C20 C15 C14 110.5(4)
C20 C15 C16 110.0(4)
C14 C15 C16 109.2(4)
C15 C16 B1 110.6(4)
F11 C17 F12 107.4(5)
F11 C17 F13 105.7(5)
F12 C17 F13 105.8(5)
F11 C17 C13 111.8(4)
F12 C17 C13 112.2(5)
F13 C17 C13 113.4(5)
F15 C18 F14 107.8(4)
F15 C18 F16 106.5(5)
F14 C18 F16 105.0(5)
F15 C18 C13 114.2(5)
F14 C18 C13 113.4(5)
F16 C18 C13 109.4(4)
C24 C19 C20 121.2(6)
C24 C19 N1 114.6(6)
C20 C19 N1 102.0(5)
C21 C20 C19 108.0(4)
C21 C20 C15 130.0(5)
C19 C20 C15 121.6(4)
C20 C21 C22 110.1(4)
N1 C22 C21 108.4(4)
N1 C22 C25 123.8(5)
C21 C22 C25 127.6(5)
C31 C26 C27 112.9(5)
C31 C26 B2 128.2(4)
C27 C26 B2 118.9(4)
F17 C27 C28 116.1(5)
F17 C27 C26 118.7(5)
C28 C27 C26 125.2(5)
F18 C28 C27 121.1(5)
F18 C28 C29 120.2(5)
C27 C28 C29 118.7(5)
F19 C29 C30 120.8(5)
F19 C29 C28 119.7(5)
C30 C29 C28 119.5(5)
F20 C30 C29 119.7(5)
F20 C30 C31 121.0(5)
C29 C30 C31 119.3(5)
F21 C31 C26 121.6(5)
F21 C31 C30 114.0(4)
C26 C31 C30 124.4(5)
C37 C32 C33 113.4(4)
C37 C32 B2 119.5(4)
C33 C32 B2 127.0(4)
F22 C33 C34 114.8(4)
F22 C33 C32 121.5(4)
C34 C33 C32 123.7(5)
F23 C34 C35 120.6(5)
F23 C34 C33 120.1(5)
C35 C34 C33 119.3(5)
F24 C35 C34 120.2(5)
F24 C35 C36 120.1(6)
C34 C35 C36 119.7(5)
F25 C36 C35 120.1(5)
F25 C36 C37 121.3(5)
C35 C36 C37 118.6(5)
F26 C37 C32 119.4(4)
F26 C37 C36 115.3(5)
C32 C37 C36 125.2(5)
O2 C38 C42 107.9(5)
O2 C38 C43 104.6(4)
C42 C38 C43 108.9(5)
O2 C38 C39 116.8(4)
C42 C38 C39 110.4(4)
C43 C38 C39 108.0(5)
C40 C39 C38 112.9(4)
C45 C40 C39 110.9(4)
C45 C40 C41 110.4(4)
C39 C40 C41 109.4(4)
C40 C41 B2 110.6(4)
F29 C42 F28 105.9(5)
F29 C42 F27 106.7(5)
F28 C42 F27 106.3(6)
F29 C42 C38 114.0(6)
F28 C42 C38 112.7(5)
F27 C42 C38 110.8(5)
F30 C43 F32 106.2(5)
F30 C43 F31 106.7(4)
F32 C43 F31 106.2(5)
F30 C43 C38 114.2(5)
F32 C43 C38 110.5(4)
F31 C43 C38 112.5(5)
N2 C44 C49 115.2(5)
N2 C44 C45 103.0(4)
C49 C44 C45 118.7(5)
C46 C45 C40 130.3(5)
C46 C45 C44 106.7(4)
C40 C45 C44 122.4(5)
C45 C46 C47 110.6(5)
N2 C47 C46 108.8(5)
N2 C47 C50 124.0(4)
C46 C47 C50 127.2(5)
Cl2 C51 Cl1 111.4(4)
O1 B1 C16 111.3(4)
O1 B1 C7 106.9(4)
C16 B1 C7 109.2(4)
O1 B1 C1 107.1(4)
C16 B1 C1 114.4(4)
C7 B1 C1 107.8(4)
O2 B2 C41 110.1(4)
O2 B2 C32 107.0(4)
C41 B2 C32 110.2(4)
O2 B2 C26 107.4(4)
C41 B2 C26 113.6(4)
C32 B2 C26 108.1(4)

loop_
_geom_bond_atom_site_label_1
_geom_bond_atom_site_label_2
_geom_bond_distance
Cl1 C51 1.764(7)
Cl2 C51 1.754(7)
F1 C2 1.337(6)
F2 C3 1.343(6)
F3 C4 1.347(6)
F4 C5 1.353(6)
F5 C6 1.357(6)
F6 C8 1.356(6)
F7 C9 1.347(7)
F8 C10 1.339(7)
F9 C11 1.343(7)
F10 C12 1.356(6)
F11 C17 1.318(7)
F12 C17 1.332(7)
F13 C17 1.336(7)
F14 C18 1.329(7)
F15 C18 1.312(7)
F16 C18 1.338(7)
F17 C27 1.358(6)
F18 C28 1.343(6)
F19 C29 1.351(6)
F20 C30 1.352(6)
F21 C31 1.359(6)
F22 C33 1.353(6)
F23 C34 1.340(6)
F24 C35 1.339(6)
F25 C36 1.345(6)
F26 C37 1.361(6)
F27 C42 1.342(8)
F28 C42 1.331(7)
F29 C42 1.329(7)
F30 C43 1.325(6)
F31 C43 1.355(7)
F32 C43 1.327(7)
O1 C13 1.386(6)
O1 B1 1.490(7)
O2 C38 1.383(6)
O2 B2 1.502(6)
N1 C22 1.286(7)
N1 C23 1.477(7)
N1 C19 1.485(7)
N2 C47 1.283(7)
N2 C44 1.457(7)
N2 C48 1.478(7)
C1 C6 1.383(7)
C1 C2 1.394(7)
C1 B1 1.679(8)
C2 C3 1.381(8)
C3 C4 1.370(8)
C4 C5 1.370(8)
C5 C6 1.382(7)
C7 C8 1.366(7)
C7 C12 1.385(8)
C7 B1 1.677(8)
C8 C9 1.387(8)
C9 C10 1.350(9)
C10 C11 1.356(9)
C11 C12 1.388(8)
C13 C18 1.537(8)
C13 C17 1.539(8)
C13 C14 1.545(7)
C14 C15 1.533(7)
C15 C20 1.491(7)
C15 C16 1.534(7)
C16 B1 1.618(7)
C19 C24 1.406(9)
C19 C20 1.484(8)
C20 C21 1.332(7)
C21 C22 1.442(7)
C22 C25 1.481(7)
C26 C31 1.375(7)
C26 C27 1.390(7)
C26 B2 1.674(8)
C27 C28 1.359(8)
C28 C29 1.377(8)
C29 C30 1.359(8)
C30 C31 1.380(8)
C32 C37 1.368(7)
C32 C33 1.390(7)
C32 B2 1.660(7)
C33 C34 1.384(7)
C34 C35 1.364(8)
C35 C36 1.369(8)
C36 C37 1.378(7)
C38 C42 1.533(8)
C38 C43 1.539(8)
C38 C39 1.545(7)
C39 C40 1.530(7)
C40 C45 1.490(7)
C40 C41 1.536(7)
C41 B2 1.618(7)
C44 C49 1.457(9)
C44 C45 1.493(7)
C45 C46 1.321(7)
C46 C47 1.431(7)
C47 C50 1.488(7)
